data_2006405
loop_
_publ_author_name
'Jarno Kansikas'
'Kaija Sipil\"a'

_publ_section_title
;
 Four 9-Alkylthiophenanthrenes at 193K (Alkyl = Methyl, Ethyl, Propyl
 and Butyl)
;
_journal_issue 8
_journal_name_full 'Acta Crystallographica Section C'
_journal_page_first 1127
_journal_page_last 1131
_journal_paper_doi 10.1107/S0108270197004575
_journal_volume 53
_journal_year 1997
_chemical_formula_sum 'C17 H16 S'
_chemical_formula_weight 252.37
_chemical_melting_point 374
_chemical_name_systematic
;
 9-Propylthiophenanthrene
;
_space_group_IT_number 14
_symmetry_cell_setting monoclinic
_symmetry_space_group_name_Hall '-P 2ybc'
_symmetry_space_group_name_H-M 'P 1 21/c 1'
_audit_creation_method SHELXL
_cell_angle_alpha 90.0
_cell_angle_beta 99.12(3)
_cell_angle_gamma 90.0
_cell_formula_units_Z 4
_cell_length_a 9.067(3)
_cell_length_b 21.123(7)
_cell_length_c 7.007(3)
_cell_measurement_reflns_used 20
_cell_measurement_temperature 193(2)
_cell_measurement_theta_max 10
_cell_measurement_theta_min 4
_cell_volume 1325.0(8)
_computing_cell_refinement 'AFC7S Software'
_computing_data_collection 'AFC7S Software (Molecular Structure Corporation, 1992)'
_computing_data_reduction 'TEXSAN (Molecular Structure Corporation, 1993)'
_computing_molecular_graphics SHELXTL/PC
_computing_publication_material SHELXL93
_computing_structure_refinement 'SHELXL93 (Sheldrick, 1993)'
_computing_structure_solution 'SHELXTL/PC (Sheldrick, 1990)'
_diffrn_ambient_temperature 193(2)
_diffrn_measurement_device 'Rigaku AFC7S'
_diffrn_measurement_method \w/2\q
_diffrn_radiation_monochromator graphite
_diffrn_radiation_source 'fine-focus sealed tube'
_diffrn_radiation_type MoK\a
_diffrn_radiation_wavelength 0.71069
_diffrn_reflns_av_R_equivalents 0.0361
_diffrn_reflns_av_sigmaI/netI 0.0188
_diffrn_reflns_limit_h_max 11
_diffrn_reflns_limit_h_min -11
_diffrn_reflns_limit_k_max 26
_diffrn_reflns_limit_k_min 0
_diffrn_reflns_limit_l_max 8
_diffrn_reflns_limit_l_min 0
_diffrn_reflns_number 2654
_diffrn_reflns_theta_max 26.49
_diffrn_reflns_theta_min 2.98
_diffrn_standards_decay_% 0
_diffrn_standards_interval_count 100
_diffrn_standards_number 3
_exptl_absorpt_coefficient_mu 0.223
_exptl_absorpt_correction_type none
_exptl_crystal_colour Colourless
_exptl_crystal_density_diffrn 1.265
_exptl_crystal_density_meas ?
_exptl_crystal_description Plate
_exptl_crystal_F_000 536
_exptl_crystal_size_max 0.3
_exptl_crystal_size_mid 0.3
_exptl_crystal_size_min 0.2
_refine_diff_density_max 0.474
_refine_diff_density_min -0.295
_refine_ls_extinction_method none
_refine_ls_goodness_of_fit_all 1.040
_refine_ls_goodness_of_fit_obs 1.041
_refine_ls_hydrogen_treatment 'H atoms: refined coordinates and isotropic U'
_refine_ls_matrix_type full
_refine_ls_number_parameters 227
_refine_ls_number_reflns 2585
_refine_ls_number_restraints 0
_refine_ls_restrained_S_all 1.312
_refine_ls_restrained_S_obs 1.041
_refine_ls_R_factor_all 0.0863
_refine_ls_R_factor_obs .0504
_refine_ls_shift/esd_max 0.004
_refine_ls_shift/esd_mean 0.001
_refine_ls_structure_factor_coef Fsqd
_refine_ls_weighting_details 'w = 1/[\s^2^(Fo^2^)+(0.1420P)^2^+0.1790P] where P=(Fo^2^+2Fc^2^)/3'
_refine_ls_weighting_scheme calc
_refine_ls_wR_factor_all 0.1856
_refine_ls_wR_factor_obs .1419
_reflns_number_observed 2419
_reflns_number_total 2599
_reflns_observed_criterion >2sigma(I)
_cod_data_source_file ka1230.cif
_cod_data_source_block 3
_cod_depositor_comments
;
The following automatic conversions were performed:
'_symmetry_cell_setting' value 'Monoclinic' changed to 'monoclinic'
according to '/home/saulius/struct/CIF-dictionaries/cif_core.dic'
dictionary named 'cif_core.dic' version 2.4.1 from 2010-06-29.

Automatic conversion script
Id: cif_fix_enum 1527 2010-12-29 10:47:43Z saulius 

The following automatic conversions were performed:

'_symmetry_cell_setting' value 'Monoclinic' changed to 'monoclinic'
according to /home/saulius/struct/CIF-dictionaries/cif_core.dic
dictionary named 'cif_core.dic' version 2.4.1 from 2010-06-29.

Automatic conversion script
Id: cif_fix_values 1715 2011-07-08 13:25:40Z adriana 

The following automatic conversions were performed:

'_exptl_crystal_density_meas' value 'not measured' was changed to '?'
- the value is perceived as not measured.

Automatic conversion script
Id: cif_fix_values 3008 2015-01-20 13:52:24Z robertas 

The following automatic conversions were performed:

'_refine_ls_weighting_scheme' value 'calc w =
1/[\s^2^(Fo^2^)+(0.1420P)^2^+0.1790P] where P=(Fo^2^+2Fc^2^)/3' was
changed to 'calc'. New tag '_refine_ls_weighting_details' was
created. The value of the new tag was set to 'w =
1/[\s^2^(Fo^2^)+(0.1420P)^2^+0.1790P] where P=(Fo^2^+2Fc^2^)/3'.

Automatic conversion script
Id: cif_fix_values 3143 2015-03-26 13:38:13Z robertas 
;
_cod_original_cell_volume 1325.05(.9)
_cod_original_sg_symbol_H-M 'P 21/c'
_cod_database_code 2006405

loop_
_symmetry_equiv_pos_as_xyz
'x, y, z'
'-x, y+1/2, -z+1/2'
'-x, -y, -z'
'x, -y-1/2, z-1/2'

loop_
_atom_site_aniso_label
_atom_site_aniso_U_11
_atom_site_aniso_U_22
_atom_site_aniso_U_33
_atom_site_aniso_U_12
_atom_site_aniso_U_13
_atom_site_aniso_U_23
S .0361(3) .0568(4) .0424(3) -.0078(2) .0036(2) .0099(2)
C1 .0354(9) .0432(10) .0468(10) .0039(7) .0015(7) .0048(7)
C2 .0304(8) .0459(10) .0553(11) .0026(7) .0026(7) -.0034(8)
C3 .0344(9) .0421(9) .0533(11) -.0029(7) .0097(7) -.0008(7)
C4 .0372(9) .0387(9) .0441(10) -.0022(7) .0078(7) .0026(7)
C4a .0334(8) .0307(8) .0404(9) .0013(6) .0057(6) -.0014(6)
C4b .0348(8) .0300(8) .0380(8) .0000(6) .0050(6) -.0015(6)
C5 .0400(9) .0400(9) .0443(10) -.0035(7) .0028(7) .0052(7)
C6 .0449(10) .0447(10) .0419(10) -.0031(7) -.0024(8) .0081(7)
C7 .0372(9) .0481(10) .0461(10) -.0013(7) -.0029(7) .0006(8)
C8 .0338(9) .0419(9) .0422(9) -.0025(7) .0044(7) -.0007(7)
C8a .0333(8) .0326(8) .0367(8) .0005(6) .0043(6) -.0028(6)
C9 .0346(8) .0358(8) .0392(9) -.0011(6) .0073(6) -.0002(6)
C10 .0364(8) .0417(9) .0403(9) .0008(7) .0042(7) .0050(7)
C10a .0328(8) .0347(8) .0414(9) .0020(6) .0051(6) -.0004(6)
C12 .0419(9) .0391(9) .0382(9) -.0001(7) .0063(7) .0029(7)
C13 .0523(11) .0448(10) .0462(10) -.0083(8) .0126(8) .0005(8)
C14 .0773(15) .0496(12) .0478(12) -.0010(11) .0145(10) .0078(9)

loop_
_atom_site_label
_atom_site_fract_x
_atom_site_fract_y
_atom_site_fract_z
_atom_site_U_iso_or_equiv
_atom_site_thermal_displace_type
_atom_site_calc_flag
_atom_site_refinement_flags
_atom_site_occupancy
_atom_site_disorder_group
_atom_site_type_symbol
S .21051(5) .05987(2) .99819(7) .0454(2) Uani d . 1 . S
C1 .7608(2) .13722(9) 1.0140(3) .0423(4) Uani d . 1 . C
C2 .8698(2) .16899(9) .9396(3) .0443(4) Uani d . 1 . C
C3 .8334(2) .20272(9) .7683(3) .0430(4) Uani d . 1 . C
C4 .6887(2) .20321(8) .6707(3) .0398(4) Uani d . 1 . C
C4a .5741(2) .17015(7) .7429(2) .0349(4) Uani d . 1 . C
C4b .4196(2) .16854(7) .6439(2) .0344(4) Uani d . 1 . C
C5 .3746(2) .20038(9) .4678(3) .0418(4) Uani d . 1 . C
C6 .2285(2) .19888(9) .3755(3) .0449(4) Uani d . 1 . C
C7 .1213(2) .16554(9) .4576(3) .0448(4) Uani d . 1 . C
C8 .1616(2) .13400(9) .6284(3) .0395(4) Uani d . 1 . C
C8a .3104(2) .13451(8) .7261(2) .0343(4) Uani d . 1 . C
C9 .3536(2) .10147(8) .9081(2) .0363(4) Uani d . 1 . C
C10 .4981(2) .10327(8) .9986(3) .0397(4) Uani d . 1 . C
C10a .6109(2) .13699(8) .9188(2) .0363(4) Uani d . 1 . C
C12 .3004(2) .02962(9) 1.2286(3) .0397(4) Uani d . 1 . C
C13 .1830(2) -.00642(10) 1.3184(3) .0473(5) Uani d . 1 . C
C14 .2496(3) -.03598(11) 1.5090(3) .0577(5) Uani d . 1 . C
H1 .780(3) .1141(12) 1.124(4) .054(6) Uiso d . 1 . H
H2 .968(3) .1669(12) 1.006(3) .058(6) Uiso d . 1 . H
H3 .912(3) .2265(12) .714(3) .058(6) Uiso d . 1 . H
H4 .669(2) .2244(10) .556(3) .044(5) Uiso d . 1 . H
H5 .445(3) .2245(11) .406(3) .055(6) Uiso d . 1 . H
H6 .201(3) .2176(12) .259(3) .054(6) Uiso d . 1 . H
H7 .018(3) .1658(13) .395(4) .068(7) Uiso d . 1 . H
H8 .090(3) .1140(11) .687(3) .048(6) Uiso d . 1 . H
H10 .527(3) .0801(11) 1.134(3) .049(6) Uiso d . 1 . H
H12A .379(3) .0019(12) 1.209(3) .055(6) Uiso d . 1 . H
H12B .337(2) .0655(10) 1.314(3) .041(5) Uiso d . 1 . H
H13A .138(3) -.0404(12) 1.228(3) .053(6) Uiso d . 1 . H
H13B .100(3) .0234(13) 1.341(4) .069(7) Uiso d . 1 . H
H14A .173(4) -.0588(14) 1.565(5) .081(9) Uiso d . 1 . H
H14B .293(3) -.0053(13) 1.608(4) .070(7) Uiso d . 1 . H
H14C .332(4) -.0646(13) 1.492(4) .070(8) Uiso d . 1 . H

loop_
_atom_type_symbol
_atom_type_description
_atom_type_scat_dispersion_real
_atom_type_scat_dispersion_imag
_atom_type_scat_source
C C 0.0033 0.0016 'International Tables Vol C Tables 4.2.6.8 and 6.1.1.4'
H H 0.0000 0.0000 'International Tables Vol C Tables 4.2.6.8 and 6.1.1.4'
S S 0.1246 0.1234 'International Tables Vol C Tables 4.2.6.8 and 6.1.1.4'

loop_
_geom_angle_atom_site_label_1
_geom_angle_atom_site_label_2
_geom_angle_atom_site_label_3
_geom_angle
_geom_angle_publ_flag
C9 S C12 104.06(9) yes
C2 C1 C10a 121.4(2) ?
C2 C1 H1 122.3(15) ?
C10a C1 H1 116.2(15) ?
C1 C2 C3 119.6(2) ?
C1 C2 H2 118.4(15) ?
C3 C2 H2 122.0(15) ?
C4 C3 C2 120.6(2) ?
C4 C3 H3 119.2(14) ?
C2 C3 H3 120.2(14) ?
C3 C4 C4a 121.0(2) ?
C3 C4 H4 118.9(14) ?
C4a C4 H4 120.1(14) ?
C4 C4a C10a 118.3(2) ?
C4 C4a C4b 123.1(2) yes
C4b C4a C10a 118.6(2) yes
C4a C4b C5 121.9(2) yes
C4a C4b C8a 119.8(2) yes
C5 C4b C8a 118.3(2) ?
C6 C5 C4b 121.6(2) ?
C6 C5 H5 116.9(14) ?
C4b C5 H5 121.6(14) ?
C5 C6 C7 119.8(2) ?
C5 C6 H6 121.5(15) ?
C7 C6 H6 118.6(15) ?
C8 C7 C6 120.0(2) ?
C8 C7 H7 120.2(15) ?
C6 C7 H7 119.7(15) ?
C7 C8 C8a 121.5(2) ?
C7 C8 H8 120.3(14) ?
C8a C8 H8 118.2(14) ?
C8 C8a C4b 118.8(2) ?
C8 C8a C9 121.7(2) ?
C4b C8a C9 119.47(15) yes
C10 C9 C8a 120.1(2) yes
C10 C9 S 123.68(14) yes
C8a C9 S 116.26(12) yes
C9 C10 C10a 121.7(2) yes
C9 C10 H10 118.8(12) ?
C10a C10 H10 119.4(12) ?
C4a C10a C1 119.1(2) ?
C4a C10a C10 120.3(2) yes
C1 C10a C10 120.7(2) ?
C13 C12 S 107.45(13) yes
C13 C12 H12A 109.9(15) ?
S C12 H12A 109.3(14) ?
C13 C12 H12B 108.8(12) ?
S C12 H12B 109.2(12) ?
H12A C12 H12B 112.1(19) ?
C14 C13 C12 111.3(2) yes
C14 C13 H13A 109.3(13) ?
C12 C13 H13A 109.5(14) ?
C14 C13 H13B 108.9(15) ?
C12 C13 H13B 109.7(15) ?
H13A C13 H13B 108.(2) ?
C13 C14 H14A 110.5(19) ?
C13 C14 H14B 114.1(16) ?
H14A C14 H14B 106.(2) ?
C13 C14 H14C 110.6(16) ?
H14A C14 H14C 110.(2) ?
H14B C14 H14C 105.(2) ?

loop_
_geom_bond_atom_site_label_1
_geom_bond_atom_site_label_2
_geom_bond_site_symmetry_2
_geom_bond_distance
_geom_bond_publ_flag
S C9 . 1.764(2) yes
S C12 . 1.806(2) yes
C1 C2 . 1.365(3) ?
C1 C10a . 1.417(2) ?
C1 H1 . .90(3) ?
C2 C3 . 1.390(3) ?
C2 H2 . .94(2) ?
C3 C4 . 1.380(3) ?
C3 H3 . .99(2) ?
C4 C4a . 1.411(2) yes
C4 H4 . .91(2) ?
C4a C4b . 1.462(2) yes
C4a C10a . 1.411(3) yes
C4b C5 . 1.407(3) yes
C4b C8a . 1.418(2) yes
C5 C6 . 1.380(3) ?
C5 H5 . .97(2) ?
C6 C7 . 1.396(3) ?
C6 H6 . .91(2) ?
C7 C8 . 1.368(3) ?
C7 H7 . .97(3) ?
C8 H8 . .92(2) ?
C8a C8 . 1.413(2) ?
C8a C9 . 1.452(3) yes
C9 C10 . 1.363(3) yes
C10 H10 . 1.06(2) ?
C10 C10a . 1.430(2) yes
C12 C13 . 1.524(3) yes
C12 H12A . .95(2) ?
C12 H12B . .99(2) ?
C13 C14 . 1.511(3) yes
C13 H13A . 1.00(2) ?
C13 H13B . 1.01(3) ?
C14 H14A . .98(3) ?
C14 H14B . .98(3) ?
C14 H14C . .98(3) ?

loop_
_cod_related_entry_id
_cod_related_entry_database
_cod_related_entry_code
1 ChemSpider 8809961
